data_4320413
loop_
_publ_author_name
'Jun Ho Shin'
'Brian M. Bridgewater'
'David G. Churchill'
'Gerard Parkin'

_publ_section_title
;
 Synthesis and Structural Characterization of PhP[(C5Me4)2], a Monodentate
 Chiral Phosphine Derived from Intramolecular C-C Coupling of
 Tetramethylcyclopentadienyl Groups: An Evaluation of Steric and
 Electronic Properties
;
_journal_name_full 'Inorganic Chemistry'
_journal_page_first 5626
_journal_page_last 5635
_journal_paper_doi 10.1021/ic010443j
_journal_volume 40
_journal_year 2001
_chemical_formula_sum 'C24 H29 P Se'
_chemical_formula_weight 427.40
_chemical_name_systematic
;
  ?
;
_space_group_IT_number 14
_symmetry_cell_setting monoclinic
_symmetry_space_group_name_Hall '-P 2ybc'
_symmetry_space_group_name_H-M 'P 1 21/c 1'
_atom_sites_solution_hydrogens geom
_atom_sites_solution_primary direct
_atom_sites_solution_secondary difmap
_audit_creation_method SHELXL-97
_cell_angle_alpha 90.00
_cell_angle_beta 111.953(5)
_cell_angle_gamma 90.00
_cell_formula_units_Z 4
_cell_length_a 16.250(4)
_cell_length_b 7.5028(19)
_cell_length_c 19.078(4)
_cell_measurement_temperature 238(2)
_cell_volume 2157.3(9)
_computing_cell_refinement 'Bruker SMART'
_computing_data_collection 'Bruker SMART'
_computing_data_reduction 'Bruker SHELXTL'
_computing_molecular_graphics 'Bruker SHELXTL'
_computing_publication_material 'Bruker SHELXTL'
_computing_structure_refinement 'SHELXL-97 (Sheldrick, 1997)'
_computing_structure_solution 'SHELXS-97 (Sheldrick, 1990)'
_diffrn_ambient_temperature 238(2)
_diffrn_measured_fraction_theta_full 0.885
_diffrn_measured_fraction_theta_max 0.885
_diffrn_measurement_device_type 'CCD area detector'
_diffrn_measurement_method 'phi and omega scans'
_diffrn_radiation_monochromator graphite
_diffrn_radiation_source 'fine-focus sealed tube'
_diffrn_radiation_type MoK\a
_diffrn_radiation_wavelength 0.71073
_diffrn_reflns_av_R_equivalents 0.0497
_diffrn_reflns_av_sigmaI/netI 0.0574
_diffrn_reflns_limit_h_max 19
_diffrn_reflns_limit_h_min -20
_diffrn_reflns_limit_k_max 9
_diffrn_reflns_limit_k_min -9
_diffrn_reflns_limit_l_max 25
_diffrn_reflns_limit_l_min -18
_diffrn_reflns_number 14511
_diffrn_reflns_theta_full 28.37
_diffrn_reflns_theta_max 28.37
_diffrn_reflns_theta_min 1.35
_exptl_absorpt_coefficient_mu 1.820
_exptl_absorpt_correction_T_max 0.6113
_exptl_absorpt_correction_T_min 0.5297
_exptl_absorpt_correction_type none
_exptl_crystal_density_diffrn 1.316
_exptl_crystal_density_method 'not measured'
_exptl_crystal_F_000 888
_exptl_crystal_size_max 0.40
_exptl_crystal_size_mid 0.40
_exptl_crystal_size_min 0.30
_refine_diff_density_max 0.430
_refine_diff_density_min -0.388
_refine_diff_density_rms 0.071
_refine_ls_extinction_coef 0.0012(4)
_refine_ls_extinction_expression Fc^*^=kFc[1+0.001xFc^2^\l^3^/sin(2\q)]^-1/4^
_refine_ls_extinction_method SHELXL
_refine_ls_goodness_of_fit_ref 1.093
_refine_ls_hydrogen_treatment mixed
_refine_ls_matrix_type full
_refine_ls_number_parameters 244
_refine_ls_number_reflns 4779
_refine_ls_number_restraints 0
_refine_ls_restrained_S_all 1.093
_refine_ls_R_factor_all 0.0809
_refine_ls_R_factor_gt 0.0430
_refine_ls_shift/su_max 0.105
_refine_ls_shift/su_mean 0.004
_refine_ls_structure_factor_coef Fsqd
_refine_ls_weighting_details 'calc w=1/[\s^2^(Fo^2^)+(0.0439P)^2^+0.0000P] where P=(Fo^2^+2Fc^2^)/3'
_refine_ls_weighting_scheme calc
_refine_ls_wR_factor_gt 0.0941
_refine_ls_wR_factor_ref 0.1072
_reflns_number_gt 3039
_reflns_number_total 4779
_reflns_threshold_expression >2sigma(I)
_cod_data_source_file ic010443j_03.cif
_cod_data_source_block ps10
_cod_depositor_comments
;
The following automatic conversions were performed:

'_symmetry_cell_setting' value 'Monoclinic' changed to 'monoclinic'
according to the built-in table from CIF Core dictionary named
'cif_core.dic' version 2.4.1 from 2010-06-29.

Automatic conversion script
Id: cif_fix_values 1646 2011-03-28 12:23:43Z adriana 
;
_cod_original_cell_volume 2157.4(9)
_cod_database_code 4320413

loop_
_symmetry_equiv_pos_as_xyz
'x, y, z'
'-x, y+1/2, -z+1/2'
'-x, -y, -z'
'x, -y-1/2, z-1/2'

loop_
_atom_site_label
_atom_site_type_symbol
_atom_site_fract_x
_atom_site_fract_y
_atom_site_fract_z
_atom_site_U_iso_or_equiv
_atom_site_adp_type
_atom_site_occupancy
_atom_site_symmetry_multiplicity
_atom_site_calc_flag
_atom_site_refinement_flags
_atom_site_disorder_assembly
_atom_site_disorder_group
P P 0.29580(5) 0.62686(10) 0.29058(4) 0.03190(19) Uani 1 1 d . . .
Se Se 0.34268(2) 0.35979(4) 0.30875(2) 0.05154(15) Uani 1 1 d . . .
C11 C 0.17708(19) 0.6526(4) 0.24122(15) 0.0370(7) Uani 1 1 d . . .
C12 C 0.1097(2) 0.5375(4) 0.23671(16) 0.0367(7) Uani 1 1 d . . .
C13 C 0.03817(19) 0.5585(4) 0.16325(17) 0.0417(8) Uani 1 1 d . . .
C14 C 0.06135(19) 0.6791(4) 0.12101(16) 0.0382(7) Uani 1 1 d . . .
C15 C 0.15220(17) 0.7590(4) 0.16728(14) 0.0337(7) Uani 1 1 d . . .
C21 C 0.31378(18) 0.7434(4) 0.21609(14) 0.0317(6) Uani 1 1 d . . .
C22 C 0.36962(19) 0.8714(4) 0.21179(15) 0.0331(6) Uani 1 1 d . . .
C23 C 0.3333(2) 0.9482(4) 0.13498(16) 0.0366(7) Uani 1 1 d . . .
C24 C 0.2548(2) 0.8699(4) 0.09411(15) 0.0381(7) Uani 1 1 d . . .
C25 C 0.23400(18) 0.7268(4) 0.14204(14) 0.0331(7) Uani 1 1 d . . .
C32 C 0.1094(2) 0.4054(5) 0.29587(19) 0.0583(10) Uani 1 1 d . . .
H32A H 0.1698 0.3842 0.3305 0.087 Uiso 1 1 calc R . .
H32B H 0.0834 0.2943 0.2717 0.087 Uiso 1 1 calc R . .
H32C H 0.0748 0.4526 0.3235 0.087 Uiso 1 1 calc R . .
C33 C -0.0482(2) 0.4569(6) 0.13951(19) 0.0658(11) Uani 1 1 d . . .
H33A H -0.0897 0.5059 0.0926 0.099 Uiso 1 1 calc R . .
H33B H -0.0728 0.4673 0.1785 0.099 Uiso 1 1 calc R . .
H33C H -0.0375 0.3323 0.1323 0.099 Uiso 1 1 calc R . .
C34 C 0.0049(2) 0.7424(5) 0.04420(17) 0.0602(10) Uani 1 1 d . . .
H34A H -0.0519 0.6818 0.0276 0.090 Uiso 1 1 calc R . .
H34B H 0.0341 0.7169 0.0093 0.090 Uiso 1 1 calc R . .
H34C H -0.0043 0.8699 0.0456 0.090 Uiso 1 1 calc R . .
C35 C 0.14131(19) 0.9607(4) 0.17847(16) 0.0418(8) Uani 1 1 d . . .
H35A H 0.0995 0.9777 0.2032 0.063 Uiso 1 1 calc R . .
H35B H 0.1193 1.0196 0.1297 0.063 Uiso 1 1 calc R . .
H35C H 0.1983 1.0111 0.2095 0.063 Uiso 1 1 calc R . .
C42 C 0.45330(19) 0.9395(4) 0.27189(16) 0.0413(7) Uani 1 1 d . . .
H42A H 0.4632 0.8777 0.3190 0.062 Uiso 1 1 calc R . .
H42B H 0.4477 1.0664 0.2789 0.062 Uiso 1 1 calc R . .
H42C H 0.5031 0.9185 0.2566 0.062 Uiso 1 1 calc R . .
C43 C 0.3803(2) 1.0934(5) 0.10986(19) 0.0534(9) Uani 1 1 d . . .
H43A H 0.3504 1.1127 0.0559 0.080 Uiso 1 1 calc R . .
H43B H 0.4412 1.0582 0.1208 0.080 Uiso 1 1 calc R . .
H43C H 0.3793 1.2027 0.1367 0.080 Uiso 1 1 calc R . .
C44 C 0.1999(2) 0.9005(5) 0.01202(17) 0.0558(10) Uani 1 1 d . . .
H44A H 0.2304 0.9833 -0.0090 0.084 Uiso 1 1 calc R . .
H44B H 0.1428 0.9498 0.0071 0.084 Uiso 1 1 calc R . .
H44C H 0.1911 0.7882 -0.0150 0.084 Uiso 1 1 calc R . .
C45 C 0.2272(2) 0.5416(4) 0.10519(17) 0.0425(8) Uani 1 1 d . . .
H45A H 0.1812 0.5437 0.0550 0.064 Uiso 1 1 calc R . .
H45B H 0.2125 0.4533 0.1358 0.064 Uiso 1 1 calc R . .
H45C H 0.2836 0.5115 0.1017 0.064 Uiso 1 1 calc R . .
C51 C 0.33428(18) 0.7560(4) 0.37786(14) 0.0339(7) Uani 1 1 d . . .
C52 C 0.3009(2) 0.9240(4) 0.38085(17) 0.0491(8) Uani 1 1 d . . .
H52A H 0.2569 0.9724 0.3375 0.059 Uiso 1 1 calc R . .
C53 C 0.3317(3) 1.0213(5) 0.44717(19) 0.0585(10) Uani 1 1 d . . .
H53A H 0.3088 1.1357 0.4485 0.070 Uiso 1 1 calc R . .
C54 C 0.3954(2) 0.9525(5) 0.51104(18) 0.0530(9) Uani 1 1 d . . .
H54A H 0.4159 1.0193 0.5560 0.064 Uiso 1 1 calc R . .
C55 C 0.4293(2) 0.7854(5) 0.50898(18) 0.0574(10) Uani 1 1 d . . .
H55A H 0.4732 0.7381 0.5526 0.069 Uiso 1 1 calc R . .
C56 C 0.3988(2) 0.6862(5) 0.44277(16) 0.0473(8) Uani 1 1 d . . .
H56A H 0.4217 0.5717 0.4418 0.057 Uiso 1 1 calc R . .

loop_
_atom_site_aniso_label
_atom_site_aniso_U_11
_atom_site_aniso_U_22
_atom_site_aniso_U_33
_atom_site_aniso_U_23
_atom_site_aniso_U_13
_atom_site_aniso_U_12
P 0.0334(4) 0.0309(4) 0.0319(4) 0.0027(3) 0.0126(3) 0.0014(3)
Se 0.0587(3) 0.0344(2) 0.0610(2) 0.00640(17) 0.02176(18) 0.00887(17)
C11 0.0362(17) 0.0431(19) 0.0334(15) 0.0040(14) 0.0151(13) -0.0005(15)
C12 0.0401(18) 0.0383(19) 0.0375(17) -0.0042(14) 0.0211(15) -0.0012(15)
C13 0.0352(18) 0.048(2) 0.0475(19) -0.0162(16) 0.0215(16) -0.0115(15)
C14 0.0319(17) 0.046(2) 0.0361(16) -0.0044(14) 0.0119(14) 0.0016(14)
C15 0.0324(16) 0.0377(18) 0.0299(14) -0.0021(13) 0.0104(12) -0.0019(14)
C21 0.0303(16) 0.0346(17) 0.0316(14) -0.0006(13) 0.0131(12) 0.0024(14)
C22 0.0323(16) 0.0312(17) 0.0389(15) -0.0029(13) 0.0168(13) 0.0024(14)
C23 0.0428(18) 0.0325(17) 0.0416(17) 0.0009(14) 0.0238(15) -0.0004(15)
C24 0.0429(18) 0.0407(19) 0.0339(15) 0.0029(14) 0.0182(14) 0.0004(15)
C25 0.0330(16) 0.0349(17) 0.0315(15) 0.0013(13) 0.0121(13) -0.0028(13)
C32 0.060(2) 0.063(2) 0.057(2) 0.0117(19) 0.0285(19) -0.0131(19)
C33 0.051(2) 0.092(3) 0.056(2) -0.014(2) 0.0215(19) -0.033(2)
C34 0.045(2) 0.074(3) 0.053(2) -0.001(2) 0.0084(17) -0.005(2)
C35 0.0383(19) 0.043(2) 0.0447(19) -0.0016(15) 0.0158(15) 0.0042(15)
C42 0.0348(17) 0.0429(19) 0.0442(18) -0.0030(15) 0.0125(14) -0.0045(15)
C43 0.059(2) 0.047(2) 0.058(2) 0.0076(17) 0.0261(18) -0.0085(17)
C44 0.053(2) 0.072(3) 0.0393(18) 0.0110(17) 0.0136(17) -0.0065(19)
C45 0.049(2) 0.042(2) 0.0416(18) -0.0081(15) 0.0228(16) -0.0018(16)
C51 0.0372(17) 0.0365(18) 0.0305(15) 0.0030(14) 0.0154(13) -0.0023(14)
C52 0.065(2) 0.043(2) 0.0336(17) 0.0009(15) 0.0112(16) 0.0117(18)
C53 0.078(3) 0.050(2) 0.048(2) -0.0101(17) 0.024(2) 0.004(2)
C54 0.058(2) 0.065(3) 0.0365(19) -0.0114(18) 0.0187(18) -0.012(2)
C55 0.050(2) 0.079(3) 0.0344(18) 0.0006(18) 0.0052(16) 0.002(2)
C56 0.048(2) 0.051(2) 0.0389(18) 0.0031(15) 0.0108(16) 0.0038(16)

loop_
_atom_type_symbol
_atom_type_description
_atom_type_scat_dispersion_real
_atom_type_scat_dispersion_imag
_atom_type_scat_source
C C 0.0033 0.0016 'International Tables Vol C Tables 4.2.6.8 and 6.1.1.4'
H H 0.0000 0.0000 'International Tables Vol C Tables 4.2.6.8 and 6.1.1.4'
P P 0.1023 0.0942 'International Tables Vol C Tables 4.2.6.8 and 6.1.1.4'
Se Se -0.0929 2.2259 'International Tables Vol C Tables 4.2.6.8 and 6.1.1.4'

loop_
_geom_angle_atom_site_label_1
_geom_angle_atom_site_label_2
_geom_angle_atom_site_label_3
_geom_angle
_geom_angle_site_symmetry_1
_geom_angle_site_symmetry_3
_geom_angle_publ_flag
C21 P C11 89.62(12) . . ?
C21 P C51 111.39(13) . . ?
C11 P C51 110.66(13) . . ?
C21 P Se 115.89(10) . . ?
C11 P Se 115.59(10) . . ?
C51 P Se 111.86(10) . . ?
C12 C11 C15 109.8(3) . . ?
C12 C11 P 129.4(2) . . ?
C15 C11 P 113.30(19) . . ?
C11 C12 C13 108.9(3) . . ?
C11 C12 C32 126.5(3) . . ?
C13 C12 C32 124.6(3) . . ?
C14 C13 C12 110.2(3) . . ?
C14 C13 C33 126.3(3) . . ?
C12 C13 C33 123.5(3) . . ?
C13 C14 C34 126.4(3) . . ?
C13 C14 C15 110.0(2) . . ?
C34 C14 C15 123.3(3) . . ?
C14 C15 C11 101.0(2) . . ?
C14 C15 C35 109.1(2) . . ?
C11 C15 C35 112.7(2) . . ?
C14 C15 C25 120.0(2) . . ?
C11 C15 C25 103.6(2) . . ?
C35 C15 C25 110.0(2) . . ?
C22 C21 C25 111.2(2) . . ?
C22 C21 P 135.6(2) . . ?
C25 C21 P 111.26(19) . . ?
C21 C22 C23 108.1(2) . . ?
C21 C22 C42 129.4(3) . . ?
C23 C22 C42 122.4(3) . . ?
C24 C23 C22 110.1(2) . . ?
C24 C23 C43 127.6(3) . . ?
C22 C23 C43 122.4(3) . . ?
C23 C24 C44 126.7(3) . . ?
C23 C24 C25 109.4(2) . . ?
C44 C24 C25 123.6(3) . . ?
C21 C25 C24 101.3(2) . . ?
C21 C25 C45 112.8(2) . . ?
C24 C25 C45 110.7(2) . . ?
C21 C25 C15 103.0(2) . . ?
C24 C25 C15 118.1(2) . . ?
C45 C25 C15 110.4(2) . . ?
C52 C51 C56 118.9(3) . . ?
C52 C51 P 121.1(2) . . ?
C56 C51 P 120.0(2) . . ?
C53 C52 C51 120.4(3) . . ?
C54 C53 C52 120.7(3) . . ?
C53 C54 C55 119.7(3) . . ?
C54 C55 C56 120.3(3) . . ?
C55 C56 C51 120.2(3) . . ?

loop_
_geom_bond_atom_site_label_1
_geom_bond_atom_site_label_2
_geom_bond_distance
_geom_bond_site_symmetry_2
_geom_bond_publ_flag
P C21 1.783(3) . ?
P C11 1.813(3) . ?
P C51 1.823(3) . ?
P Se 2.1256(9) . ?
C11 C12 1.372(4) . ?
C11 C15 1.538(4) . ?
C12 C13 1.457(4) . ?
C12 C32 1.503(4) . ?
C13 C14 1.355(4) . ?
C13 C33 1.510(4) . ?
C14 C34 1.487(4) . ?
C14 C15 1.531(4) . ?
C15 C35 1.547(4) . ?
C15 C25 1.592(4) . ?
C21 C22 1.345(4) . ?
C21 C25 1.524(4) . ?
C22 C23 1.477(4) . ?
C22 C42 1.503(4) . ?
C23 C24 1.355(4) . ?
C23 C43 1.508(4) . ?
C24 C44 1.502(4) . ?
C24 C25 1.528(4) . ?
C25 C45 1.542(4) . ?
C51 C52 1.382(4) . ?
C51 C56 1.391(4) . ?
C52 C53 1.382(4) . ?
C53 C54 1.371(5) . ?
C54 C55 1.376(5) . ?
C55 C56 1.388(4) . ?
